data_2243830
loop_
_publ_author_name
'Bi, David Wenhua'
'Baral, Priya Ranjan'
'Magrez, Arnaud'

_publ_section_title
;
 Ba~5~(IO~6~)~2~: crystal structure evolution from room temperature to 80K
;
_journal_coeditor_code RU2075
_journal_issue 6
_journal_name_full 'Acta Crystallographica Section E'
_journal_page_first 634
_journal_page_last 637
_journal_paper_doi 10.1107/S2056989021004990
_journal_volume 77
_journal_year 2021
_chemical_formula_iupac 'Ba5 (I O6)2'
_chemical_formula_moiety 'Ba5 I2 O12'
_chemical_formula_sum 'Ba5 I2 O12'
_chemical_formula_weight 1132.50
_chemical_name_systematic
;
Pentabarium bis(orthoperiodate)
;
_space_group_crystal_system orthorhombic
_space_group_IT_number 62
_space_group_name_Hall '-P 2ac 2n'
_space_group_name_H-M_alt 'P n m a'
_cell_angle_alpha 90
_cell_angle_beta 90
_cell_angle_gamma 90
_cell_formula_units_Z 4
_cell_length_a 19.7568(2)
_cell_length_b 5.90030(10)
_cell_length_c 10.58690(10)
_cell_measurement_reflns_used 29837
_cell_measurement_temperature 298(2)
_cell_measurement_theta_max 36.3060
_cell_measurement_theta_min 2.1660
_cell_volume 1234.13(3)
_computing_cell_refinement
;
CrysAlisPro (Rigaku OD, 2020)
;
_computing_data_collection
;
CrysAlisPro (Rigaku OD, 2020)
;
_computing_data_reduction
;
CrysAlisPro (Rigaku OD, 2020)
;
_computing_molecular_graphics
;
<i>OLEX2</i> (Dolomanov <i>et al.</i>,  2009)
;
_computing_publication_material
;
<i>OLEX2</i> (Dolomanov <i>et al.</i>,  2009)
;
_computing_structure_refinement
;
<i>SHELXL2018/3</i> (Sheldrick, 2015b)
;
_computing_structure_solution
;
<i>SHELXT2018/3</i> (Sheldrick, 2015a)
;
_diffrn_ambient_temperature 298.15
_diffrn_measured_fraction_theta_full 0.998
_diffrn_measured_fraction_theta_max 0.999
_diffrn_measurement_device_type 'XtaLAB Synergy-I with HyPix3000'
_diffrn_measurement_method '\w Scan'
_diffrn_radiation_type MoK\a
_diffrn_radiation_wavelength 0.71073
_diffrn_reflns_av_R_equivalents 0.0580
_diffrn_reflns_av_unetI/netI 0.0177
_diffrn_reflns_limit_h_max 30
_diffrn_reflns_limit_h_min -30
_diffrn_reflns_limit_k_max 9
_diffrn_reflns_limit_k_min -9
_diffrn_reflns_limit_l_max 16
_diffrn_reflns_limit_l_min -16
_diffrn_reflns_number 57653
_diffrn_reflns_theta_full 25.242
_diffrn_reflns_theta_max 33.140
_diffrn_reflns_theta_min 2.062
_diffrn_standards_decay_% 0
_diffrn_standards_interval_count 0
_diffrn_standards_interval_time 0
_diffrn_standards_number 0
_exptl_absorpt_coefficient_mu 20.776
_exptl_absorpt_correction_T_max 0.494
_exptl_absorpt_correction_T_min 0.029
_exptl_absorpt_correction_type gaussian
_exptl_absorpt_process_details
;
(CrysAlisPro; Rigaku OD, 2020)
;
_exptl_crystal_colour brown
_exptl_crystal_density_diffrn 6.095
_exptl_crystal_description prism
_exptl_crystal_F_000 1928
_exptl_crystal_size_max 0.22
_exptl_crystal_size_mid 0.12
_exptl_crystal_size_min 0.08
_refine_diff_density_max 1.386
_refine_diff_density_min -1.544
_refine_ls_extinction_coef 0.00080(3)
_refine_ls_extinction_expression Fc^*^=kFc[1+0.001xFc^2^\l^3^/sin(2\q)]^-1/4^
_refine_ls_extinction_method
;
SHELXL2018/3 (Sheldrick 2015b)
;
_refine_ls_goodness_of_fit_ref 1.162
_refine_ls_hydrogen_treatment undef
_refine_ls_matrix_type full
_refine_ls_number_parameters 104
_refine_ls_number_reflns 2543
_refine_ls_number_restraints 0
_refine_ls_restrained_S_all 1.162
_refine_ls_R_factor_all 0.0224
_refine_ls_R_factor_gt 0.0207
_refine_ls_shift/su_max 0.001
_refine_ls_shift/su_mean 0.000
_refine_ls_structure_factor_coef Fsqd
_refine_ls_weighting_details 'w=1/[\s^2^(Fo^2^)+(0.0162P)^2^+4.6175P] where P=(Fo^2^+2Fc^2^)/3'
_refine_ls_weighting_scheme calc
_refine_ls_wR_factor_gt 0.0449
_refine_ls_wR_factor_ref 0.0456
_reflns_number_gt 2407
_reflns_number_total 2543
_reflns_threshold_expression 'I > 2\s(I)'
_cod_data_source_file ru2075sup1.cif
_cod_data_source_block 298K
_cod_database_code 2243830
_shelx_space_group_comment
;
The symmetry employed for this shelxl refinement is uniquely defined
by the following loop, which should always be used as a source of
symmetry information in preference to the above space-group names.
They are only intended as comments.
;
_shelx_estimated_absorpt_t_min 0.092
_shelx_estimated_absorpt_t_max 0.287

loop_
_space_group_symop_operation_xyz
'x, y, z'
'-x+1/2, -y, z+1/2'
'-x, y+1/2, -z'
'x+1/2, -y+1/2, -z+1/2'
'-x, -y, -z'
'x-1/2, y, -z-1/2'
'x, -y-1/2, z'
'-x-1/2, y-1/2, z-1/2'

loop_
_atom_site_type_symbol
_atom_site_label
_atom_site_fract_x
_atom_site_fract_y
_atom_site_fract_z
_atom_site_U_iso_or_equiv
_atom_site_adp_type
_atom_site_calc_flag
_atom_site_occupancy
_atom_site_disorder_assembly
_atom_site_disorder_group
Ba Ba1 0.04831(2) 0.250000 0.08907(3) 0.01014(6) Uani d 1 . .
Ba Ba2 0.14123(2) 0.250000 0.38321(3) 0.00819(6) Uani d 1 . .
Ba Ba3 0.19933(2) 0.250000 0.74019(3) 0.01149(6) Uani d 1 . .
Ba Ba4 0.34287(2) 0.250000 0.47502(3) 0.00930(6) Uani d 1 . .
Ba Ba5 0.42814(2) 0.250000 0.08851(3) 0.01175(6) Uani d 1 . .
I I6 0.01315(2) 0.250000 0.74877(3) 0.00578(6) Uani d 1 . .
I I7 0.23901(2) 0.250000 0.10140(3) 0.00659(6) Uani d 1 . .
O O8 0.03751(13) 0.5222(4) 0.3320(2) 0.0132(5) Uani d 1 . .
O O9 0.18857(14) 0.0239(4) 0.1828(2) 0.0141(5) Uani d 1 . .
O O10 0.28823(15) 0.0235(5) 0.0184(3) 0.0184(6) Uani d 1 . .
O O11 0.43557(13) 0.5199(4) 0.3281(3) 0.0134(5) Uani d 1 . .
O O12 0.07500(19) 0.250000 0.6116(4) 0.0135(7) Uani d 1 . .
O O13 0.3027(2) 0.250000 0.2338(4) 0.0182(8) Uani d 1 . .
O O14 0.45600(19) 0.250000 0.6074(3) 0.0123(7) Uani d 1 . .
O O15 0.6730(2) 0.250000 0.5248(4) 0.0178(8) Uani d 1 . .

loop_
_atom_site_aniso_label
_atom_site_aniso_U_11
_atom_site_aniso_U_22
_atom_site_aniso_U_33
_atom_site_aniso_U_12
_atom_site_aniso_U_13
_atom_site_aniso_U_23
Ba1 0.01190(13) 0.00841(12) 0.01012(12) 0.000 -0.00023(9) 0.000
Ba2 0.00924(12) 0.00836(11) 0.00698(11) 0.000 -0.00090(9) 0.000
Ba3 0.01612(14) 0.00807(12) 0.01028(12) 0.000 0.00336(10) 0.000
Ba4 0.01039(12) 0.00840(12) 0.00911(12) 0.000 -0.00143(9) 0.000
Ba5 0.01280(13) 0.00815(12) 0.01431(13) 0.000 -0.00272(10) 0.000
I6 0.00691(12) 0.00474(11) 0.00569(11) 0.000 0.00027(9) 0.000
I7 0.00812(13) 0.00585(12) 0.00581(12) 0.000 0.00011(9) 0.000
O8 0.0130(12) 0.0104(11) 0.0162(12) 0.0040(9) -0.0013(9) 0.0057(10)
O9 0.0186(13) 0.0092(11) 0.0146(12) -0.0044(9) 0.0066(10) 0.0003(9)
O10 0.0228(14) 0.0133(12) 0.0190(13) 0.0074(10) 0.0078(11) -0.0009(10)
O11 0.0132(12) 0.0086(11) 0.0183(12) -0.0032(9) 0.0038(10) 0.0040(10)
O12 0.0135(17) 0.0151(17) 0.0120(16) 0.000 0.0082(13) 0.000
O13 0.0192(19) 0.0201(19) 0.0154(18) 0.000 -0.0103(15) 0.000
O14 0.0114(16) 0.0143(16) 0.0113(16) 0.000 -0.0035(13) 0.000
O15 0.0130(17) 0.029(2) 0.0113(17) 0.000 0.0048(14) 0.000

loop_
_atom_type_symbol
_atom_type_description
_atom_type_scat_dispersion_real
_atom_type_scat_dispersion_imag
_atom_type_scat_source
Ba Ba -0.3244 2.2819 'International Tables Vol C Tables 4.2.6.8 and 6.1.1.4'
I I -0.4742 1.8119 'International Tables Vol C Tables 4.2.6.8 and 6.1.1.4'
O O 0.0106 0.0060 'International Tables Vol C Tables 4.2.6.8 and 6.1.1.4'

loop_
_geom_angle_atom_site_label_1
_geom_angle_atom_site_label_2
_geom_angle_atom_site_label_3
_geom_angle_site_symmetry_1
_geom_angle_site_symmetry_3
_geom_angle
_geom_angle_publ_flag
O8 Ba1 O8 . 7_565 63.79(9) ?
O8 Ba1 O9 . 7_565 65.31(7) ?
O8 Ba1 O9 7_565 7_565 91.06(7) ?
O8 Ba1 O9 . . 91.06(7) ?
O8 Ba1 O9 7_565 . 65.31(7) ?
O8 Ba1 O11 . 8_655 173.91(7) ?
O8 Ba1 O11 7_565 8_655 122.06(6) ?
O8 Ba1 O11 . 2_564 122.06(6) ?
O8 Ba1 O11 7_565 2_564 173.91(7) ?
O9 Ba1 O9 7_565 . 48.76(9) ?
O11 Ba1 O8 4_455 . 88.87(7) ?
O11 Ba1 O8 6_556 . 52.77(7) ?
O11 Ba1 O8 4_455 7_565 52.77(7) ?
O11 Ba1 O8 6_556 7_565 88.87(7) ?
O11 Ba1 O9 4_455 7_565 143.07(7) ?
O11 Ba1 O9 4_455 . 110.00(6) ?
O11 Ba1 O9 8_655 . 90.27(6) ?
O11 Ba1 O9 6_556 7_565 110.00(6) ?
O11 Ba1 O9 6_556 . 143.07(7) ?
O11 Ba1 O9 8_655 7_565 111.53(7) ?
O11 Ba1 O9 2_564 . 111.53(7) ?
O11 Ba1 O9 2_564 7_565 90.27(6) ?
O11 Ba1 O11 8_655 2_564 52.03(9) ?
O11 Ba1 O11 4_455 6_556 67.28(10) ?
O11 Ba1 O11 4_455 2_564 126.51(4) ?
O11 Ba1 O11 4_455 8_655 96.26(7) ?
O11 Ba1 O11 6_556 8_655 126.51(4) ?
O11 Ba1 O11 6_556 2_564 96.26(7) ?
O11 Ba1 O14 6_556 2_564 53.50(8) ?
O11 Ba1 O14 4_455 2_564 120.68(9) ?
O11 Ba1 O14 4_455 2_554 53.50(8) ?
O11 Ba1 O14 6_556 2_554 120.68(9) ?
O14 Ba1 O8 6_556 7_565 126.15(7) ?
O14 Ba1 O8 2_554 7_565 54.23(8) ?
O14 Ba1 O8 2_564 7_565 118.00(8) ?
O14 Ba1 O8 2_564 . 54.23(8) ?
O14 Ba1 O8 2_554 . 118.00(8) ?
O14 Ba1 O8 6_556 . 126.15(7) ?
O14 Ba1 O9 6_556 . 142.77(7) ?
O14 Ba1 O9 2_564 7_565 65.97(8) ?
O14 Ba1 O9 6_556 7_565 142.77(7) ?
O14 Ba1 O9 2_564 . 114.60(9) ?
O14 Ba1 O9 2_554 . 65.97(8) ?
O14 Ba1 O9 2_554 7_565 114.60(9) ?
O14 Ba1 O11 6_556 6_556 73.66(8) ?
O14 Ba1 O11 6_556 4_455 73.66(8) ?
O14 Ba1 O11 2_554 2_564 119.94(8) ?
O14 Ba1 O11 6_556 8_655 52.89(8) ?
O14 Ba1 O11 2_564 2_564 67.92(8) ?
O14 Ba1 O11 2_564 8_655 119.94(8) ?
O14 Ba1 O11 6_556 2_564 52.89(8) ?
O14 Ba1 O11 2_554 8_655 67.92(8) ?
O14 Ba1 O14 6_556 2_564 91.74(7) ?
O14 Ba1 O14 6_556 2_554 91.74(7) ?
O14 Ba1 O14 2_564 2_554 171.78(14) ?
O15 Ba1 O8 6_556 . 115.77(8) ?
O15 Ba1 O8 6_556 7_565 115.77(8) ?
O15 Ba1 O9 6_556 7_565 50.55(8) ?
O15 Ba1 O9 6_556 . 50.55(8) ?
O15 Ba1 O11 6_556 2_564 61.00(8) ?
O15 Ba1 O11 6_556 4_455 146.09(5) ?
O15 Ba1 O11 6_556 6_556 146.09(5) ?
O15 Ba1 O11 6_556 8_655 61.00(8) ?
O15 Ba1 O14 6_556 6_556 105.18(11) ?
O15 Ba1 O14 6_556 2_564 93.13(7) ?
O15 Ba1 O14 6_556 2_554 93.13(7) ?
Ba1 Ba2 Ba3 . . 166.371(11) ?
Ba1 Ba2 Ba5 . 2_565 107.497(7) ?
Ba1 Ba2 Ba5 . 2 107.497(8) ?
Ba5 Ba2 Ba3 2 . 64.547(6) ?
Ba5 Ba2 Ba3 2_565 . 64.547(6) ?
Ba5 Ba2 Ba5 2_565 2 97.888(9) ?
I7 Ba2 Ba1 . . 63.445(8) ?
I7 Ba2 Ba3 . . 130.184(10) ?
I7 Ba2 Ba5 . 2_565 131.052(5) ?
I7 Ba2 Ba5 . 2 131.052(5) ?
O8 Ba2 Ba1 . . 55.46(6) ?
O8 Ba2 Ba1 7_565 . 55.46(6) ?
O8 Ba2 Ba3 7_565 . 114.77(6) ?
O8 Ba2 Ba3 . . 114.77(6) ?
O8 Ba2 Ba5 . 2_565 52.26(6) ?
O8 Ba2 Ba5 . 2 107.38(6) ?
O8 Ba2 Ba5 7_565 2 52.26(6) ?
O8 Ba2 Ba5 7_565 2_565 107.38(6) ?
O8 Ba2 I7 . . 104.34(6) ?
O8 Ba2 I7 7_565 . 104.34(6) ?
O8 Ba2 O8 . 7_565 74.30(11) ?
O8 Ba2 O9 . 7_565 78.85(8) ?
O8 Ba2 O9 7_565 7_565 114.13(8) ?
O8 Ba2 O9 . . 114.14(8) ?
O8 Ba2 O9 7_565 . 78.85(8) ?
O8 Ba2 O12 . . 79.19(9) ?
O8 Ba2 O12 7_565 . 79.19(9) ?
O9 Ba2 Ba1 7_565 . 59.62(6) ?
O9 Ba2 Ba1 . . 59.63(6) ?
O9 Ba2 Ba3 7_565 . 131.09(6) ?
O9 Ba2 Ba3 . . 131.09(6) ?
O9 Ba2 Ba5 7_565 2 159.91(5) ?
O9 Ba2 Ba5 . 2_565 159.91(5) ?
O9 Ba2 Ba5 7_565 2_565 100.78(5) ?
O9 Ba2 Ba5 . 2 100.78(5) ?
O9 Ba2 I7 7_565 . 31.15(5) ?
O9 Ba2 I7 . . 31.15(5) ?
O9 Ba2 O9 7_565 . 59.83(11) ?
O9 Ba2 O12 7_565 . 149.76(5) ?
O9 Ba2 O12 . . 149.76(5) ?
O10 Ba2 Ba1 2 . 139.09(6) ?
O10 Ba2 Ba1 8_666 . 139.09(6) ?
O10 Ba2 Ba3 2 . 46.29(6) ?
O10 Ba2 Ba3 8_666 . 46.29(6) ?
O10 Ba2 Ba5 8_666 2 110.75(6) ?
O10 Ba2 Ba5 2 2_565 110.75(6) ?
O10 Ba2 Ba5 8_666 2_565 53.61(7) ?
O10 Ba2 Ba5 2 2 53.61(7) ?
O10 Ba2 I7 8_666 . 99.96(7) ?
O10 Ba2 I7 2 . 99.96(7) ?
O10 Ba2 O8 2 7_565 98.76(9) ?
O10 Ba2 O8 8_666 7_565 155.68(8) ?
O10 Ba2 O8 8_666 . 98.76(9) ?
O10 Ba2 O8 2 . 155.68(8) ?
O10 Ba2 O9 8_666 7_565 86.50(9) ?
O10 Ba2 O9 2 . 86.50(9) ?
O10 Ba2 O9 2 7_565 124.45(9) ?
O10 Ba2 O9 8_666 . 124.45(9) ?
O10 Ba2 O10 8_666 2 77.86(13) ?
O10 Ba2 O12 2 . 76.60(9) ?
O10 Ba2 O12 8_666 . 76.60(9) ?
O12 Ba2 Ba1 . . 121.05(8) ?
O12 Ba2 Ba3 . . 45.32(8) ?
O12 Ba2 Ba5 . 2_565 49.054(7) ?
O12 Ba2 Ba5 . 2 49.054(7) ?
O12 Ba2 I7 . . 175.50(8) ?
I7 Ba3 I7 2 2_565 114.196(11) ?
O9 Ba3 I7 8_666 2_565 32.11(5) ?
O9 Ba3 I7 2 2 32.11(5) ?
O9 Ba3 I7 2 2_565 96.85(5) ?
O9 Ba3 I7 8_666 2 96.85(5) ?
O9 Ba3 O9 8_666 2 70.27(10) ?
O9 Ba3 O10 8_666 8_666 55.24(7) ?
O9 Ba3 O10 2 2 55.24(7) ?
O9 Ba3 O10 8_666 2 94.55(8) ?
O9 Ba3 O10 2 8_666 94.55(8) ?
O9 Ba3 O11 8_666 8_656 169.96(7) ?
O9 Ba3 O11 2 2_565 169.96(7) ?
O9 Ba3 O11 8_666 2_565 119.07(7) ?
O9 Ba3 O11 2 8_656 119.07(7) ?
O9 Ba3 O12 8_666 . 125.79(7) ?
O9 Ba3 O12 2 . 125.79(7) ?
O9 Ba3 O13 2 2 55.27(9) ?
O9 Ba3 O13 8_666 2 125.51(9) ?
O9 Ba3 O13 8_666 2_565 55.27(9) ?
O9 Ba3 O13 2 2_565 125.51(9) ?
O10 Ba3 I7 2 2 32.12(5) ?
O10 Ba3 I7 2 2_565 95.77(6) ?
O10 Ba3 I7 8_666 2_565 32.12(5) ?
O10 Ba3 I7 8_666 2 95.77(6) ?
O10 Ba3 O10 2 8_666 68.70(11) ?
O10 Ba3 O11 2 2_565 124.17(7) ?
O10 Ba3 O11 8_666 8_656 124.17(7) ?
O10 Ba3 O11 2 8_656 94.17(8) ?
O10 Ba3 O11 8_666 2_565 94.17(8) ?
O10 Ba3 O13 2 2_565 123.11(10) ?
O10 Ba3 O13 8_666 2_565 54.42(9) ?
O10 Ba3 O13 2 2 54.42(9) ?
O10 Ba3 O13 8_666 2 123.11(10) ?
O11 Ba3 I7 8_656 2 93.18(5) ?
O11 Ba3 I7 8_656 2_565 141.54(4) ?
O11 Ba3 I7 2_565 2 141.54(4) ?
O11 Ba3 I7 2_565 2_565 93.18(5) ?
O11 Ba3 O11 8_656 2_565 51.36(9) ?
O12 Ba3 I7 . 2 95.76(4) ?
O12 Ba3 I7 . 2_565 95.76(4) ?
O12 Ba3 O10 . 2 71.16(8) ?
O12 Ba3 O10 . 8_666 71.16(8) ?
O12 Ba3 O11 . 8_656 53.13(8) ?
O12 Ba3 O11 . 2_565 53.13(8) ?
O12 Ba3 O13 . 2_565 88.69(9) ?
O12 Ba3 O13 . 2 88.69(9) ?
O13 Ba3 I7 2 2 32.40(7) ?
O13 Ba3 I7 2_565 2_565 32.40(7) ?
O13 Ba3 I7 2_565 2 146.54(7) ?
O13 Ba3 I7 2 2_565 146.54(7) ?
O13 Ba3 O11 2 2_565 115.38(9) ?
O13 Ba3 O11 2_565 8_656 115.38(9) ?
O13 Ba3 O11 2 8_656 64.04(9) ?
O13 Ba3 O11 2_565 2_565 64.04(9) ?
O13 Ba3 O13 2 2_565 176.94(17) ?
O15 Ba3 I7 6_557 2_565 118.70(3) ?
O15 Ba3 I7 6_557 2 118.70(3) ?
O15 Ba3 O9 6_557 8_666 111.90(9) ?
O15 Ba3 O9 6_557 2 111.90(9) ?
O15 Ba3 O10 6_557 2 145.22(6) ?
O15 Ba3 O10 6_557 8_666 145.22(6) ?
O15 Ba3 O11 6_557 8_656 62.30(9) ?
O15 Ba3 O11 6_557 2_565 62.30(9) ?
O15 Ba3 O12 6_557 . 107.21(11) ?
O15 Ba3 O13 6_557 2 91.14(8) ?
O15 Ba3 O13 6_557 2_565 91.14(8) ?
I7 Ba4 I7 2 2_565 109.128(11) ?
O9 Ba4 I7 2 2 30.70(5) ?
O9 Ba4 I7 8_666 2_565 30.70(5) ?
O9 Ba4 I7 8_666 2 94.64(6) ?
O9 Ba4 I7 2 2_565 94.64(6) ?
O9 Ba4 O9 8_666 2 70.52(11) ?
O9 Ba4 O10 2 2 52.77(7) ?
O9 Ba4 O10 8_666 2 89.92(8) ?
O9 Ba4 O10 8_666 8_666 52.77(7) ?
O9 Ba4 O10 2 8_666 89.92(8) ?
O9 Ba4 O11 2 7_565 104.24(8) ?
O9 Ba4 O11 8_666 7_565 152.12(8) ?
O9 Ba4 O11 2 . 152.12(8) ?
O9 Ba4 O11 8_666 . 104.24(8) ?
O9 Ba4 O15 8_666 5_656 123.37(9) ?
O9 Ba4 O15 2 5_666 123.37(9) ?
O9 Ba4 O15 2 5_656 53.26(9) ?
O9 Ba4 O15 8_666 5_666 53.26(9) ?
O10 Ba4 I7 8_666 2 89.77(5) ?
O10 Ba4 I7 8_666 2_565 31.13(5) ?
O10 Ba4 I7 2 2_565 89.77(5) ?
O10 Ba4 I7 2 2 31.13(5) ?
O10 Ba4 O10 2 8_666 63.04(10) ?
O11 Ba4 I7 7_565 2_565 158.97(5) ?
O11 Ba4 I7 7_565 2 91.89(5) ?
O11 Ba4 I7 . 2_565 91.89(5) ?
O11 Ba4 I7 . 2 158.97(5) ?
O11 Ba4 O10 7_565 8_666 154.47(7) ?
O11 Ba4 O10 . 2 154.47(7) ?
O11 Ba4 O10 7_565 2 108.94(7) ?
O11 Ba4 O10 . 8_666 108.94(7) ?
O11 Ba4 O11 . 7_565 67.08(10) ?
O11 Ba4 O15 . 5_656 128.10(9) ?
O11 Ba4 O15 7_565 5_656 61.20(9) ?
O11 Ba4 O15 7_565 5_666 128.10(9) ?
O11 Ba4 O15 . 5_666 61.20(9) ?
O13 Ba4 I7 . 2_565 102.72(5) ?
O13 Ba4 I7 . 2 102.72(5) ?
O13 Ba4 O9 . 8_666 133.19(8) ?
O13 Ba4 O9 . 2 133.19(8) ?
O13 Ba4 O10 . 8_666 83.85(9) ?
O13 Ba4 O10 . 2 83.85(9) ?
O13 Ba4 O11 . 7_565 70.94(9) ?
O13 Ba4 O11 . . 70.94(9) ?
O13 Ba4 O15 . 5_666 88.24(8) ?
O13 Ba4 O15 . 5_656 88.24(8) ?
O14 Ba4 I7 . 2 100.50(5) ?
O14 Ba4 I7 . 2_565 100.50(5) ?
O14 Ba4 O9 . 2 76.73(8) ?
O14 Ba4 O9 . 8_666 76.73(8) ?
O14 Ba4 O10 . 8_666 129.20(8) ?
O14 Ba4 O10 . 2 129.20(8) ?
O14 Ba4 O11 . . 75.43(9) ?
O14 Ba4 O11 . 7_565 75.43(9) ?
O14 Ba4 O13 . . 139.37(12) ?
O14 Ba4 O15 . 5_666 95.13(8) ?
O14 Ba4 O15 . 5_656 95.13(8) ?
O15 Ba4 I7 5_656 2 30.93(7) ?
O15 Ba4 I7 5_666 2_565 30.93(7) ?
O15 Ba4 I7 5_666 2 139.69(7) ?
O15 Ba4 I7 5_656 2_565 139.69(7) ?
O15 Ba4 O10 5_656 2 52.49(9) ?
O15 Ba4 O10 5_666 2 115.52(9) ?
O15 Ba4 O10 5_656 8_666 115.52(9) ?
O15 Ba4 O10 5_666 8_666 52.49(9) ?
O15 Ba4 O15 5_656 5_666 167.84(15) ?
O8 Ba5 I6 2_564 2_564 89.25(5) ?
O8 Ba5 I6 6_656 2_564 31.23(5) ?
O8 Ba5 I6 4 2_564 94.55(5) ?
O8 Ba5 I6 8_655 2_564 134.22(5) ?
O8 Ba5 O8 6_656 2_564 81.20(8) ?
O8 Ba5 O8 6_656 8_655 109.88(5) ?
O8 Ba5 O8 4 8_655 81.20(8) ?
O8 Ba5 O8 4 2_564 109.88(5) ?
O8 Ba5 O8 8_655 2_564 51.30(9) ?
O8 Ba5 O8 6_656 4 69.41(10) ?
O8 Ba5 O10 8_655 . 78.61(7) ?
O8 Ba5 O10 4 . 119.97(7) ?
O8 Ba5 O10 2_564 . 99.72(7) ?
O8 Ba5 O10 6_656 . 168.92(7) ?
O8 Ba5 O10 8_655 7_565 99.72(7) ?
O8 Ba5 O10 2_564 7_565 78.61(7) ?
O8 Ba5 O10 4 7_565 168.92(7) ?
O8 Ba5 O10 6_656 7_565 119.97(7) ?
O8 Ba5 O11 6_656 . 53.68(7) ?
O8 Ba5 O11 4 7_565 53.68(7) ?
O8 Ba5 O11 4 . 90.72(7) ?
O8 Ba5 O11 6_656 7_565 90.72(7) ?
O8 Ba5 O12 6_656 2_564 54.84(9) ?
O8 Ba5 O12 4 2_554 54.84(9) ?
O8 Ba5 O12 4 2_564 123.97(9) ?
O8 Ba5 O12 6_656 2_554 123.97(9) ?
O8 Ba5 O13 4 . 119.58(8) ?
O8 Ba5 O13 6_656 . 119.58(8) ?
O10 Ba5 I6 7_565 2_564 92.63(5) ?
O10 Ba5 I6 . 2_564 137.76(5) ?
O10 Ba5 O10 7_565 . 50.07(10) ?
O11 Ba5 I6 7_565 2_564 91.20(5) ?
O11 Ba5 I6 . 2_564 31.71(5) ?
O11 Ba5 O8 . 2_564 119.95(6) ?
O11 Ba5 O8 7_565 2_564 163.54(7) ?
O11 Ba5 O8 7_565 8_655 119.94(6) ?
O11 Ba5 O8 . 8_655 163.54(7) ?
O11 Ba5 O10 7_565 . 90.96(7) ?
O11 Ba5 O10 . . 117.80(7) ?
O11 Ba5 O10 7_565 7_565 117.80(7) ?
O11 Ba5 O10 . 7_565 90.96(7) ?
O11 Ba5 O11 7_565 . 64.16(9) ?
O12 Ba5 I6 2_564 2_564 31.82(7) ?
O12 Ba5 I6 2_554 2_564 141.76(7) ?
O12 Ba5 O8 2_564 2_564 69.23(9) ?
O12 Ba5 O8 2_554 2_564 120.53(9) ?
O12 Ba5 O8 2_554 8_655 69.23(9) ?
O12 Ba5 O8 2_564 8_655 120.53(9) ?
O12 Ba5 O10 2_554 . 65.13(9) ?
O12 Ba5 O10 2_564 . 115.00(9) ?
O12 Ba5 O10 2_564 7_565 65.13(8) ?
O12 Ba5 O10 2_554 7_565 115.00(9) ?
O12 Ba5 O11 2_554 . 117.42(9) ?
O12 Ba5 O11 2_564 7_565 117.42(9) ?
O12 Ba5 O11 2_554 7_565 53.28(9) ?
O12 Ba5 O11 2_564 . 53.28(9) ?
O12 Ba5 O12 2_564 2_554 170.25(15) ?
O13 Ba5 I6 . 2_564 91.45(4) ?
O13 Ba5 O8 . 8_655 130.30(8) ?
O13 Ba5 O8 . 2_564 130.30(8) ?
O13 Ba5 O10 . 7_565 51.70(8) ?
O13 Ba5 O10 . . 51.70(8) ?
O13 Ba5 O11 . . 66.15(8) ?
O13 Ba5 O11 . 7_565 66.15(8) ?
O13 Ba5 O12 . 2_564 86.49(8) ?
O13 Ba5 O12 . 2_554 86.49(8) ?
Ba1 I6 Ba1 5_566 5_556 109.041(11) ?
Ba1 I6 Ba1 5_566 1_556 66.305(7) ?
Ba1 I6 Ba1 5_556 1_556 66.305(7) ?
Ba1 I6 Ba3 5_566 . 110.289(7) ?
Ba1 I6 Ba3 1_556 . 80.504(9) ?
Ba1 I6 Ba3 5_556 . 110.289(7) ?
Ba5 I6 Ba1 2 5_566 179.188(10) ?
Ba5 I6 Ba1 2_565 5_556 179.188(10) ?
Ba5 I6 Ba1 2 5_556 70.339(6) ?
Ba5 I6 Ba1 2 1_556 113.722(7) ?
Ba5 I6 Ba1 2_565 1_556 113.722(7) ?
Ba5 I6 Ba1 2_565 5_566 70.339(6) ?
Ba5 I6 Ba3 2 . 70.481(7) ?
Ba5 I6 Ba3 2_565 . 70.481(7) ?
Ba5 I6 Ba5 2 2_565 110.276(11) ?
O8 I6 Ba1 5_566 5_556 128.23(8) ?
O8 I6 Ba1 5_566 1_556 123.16(8) ?
O8 I6 Ba1 3_546 5_556 57.00(8) ?
O8 I6 Ba1 3_546 1_556 123.16(8) ?
O8 I6 Ba1 3_546 5_566 128.23(8) ?
O8 I6 Ba1 5_566 5_566 57.00(8) ?
O8 I6 Ba3 5_566 . 121.37(8) ?
O8 I6 Ba3 3_546 . 121.37(8) ?
O8 I6 Ba5 5_566 2_565 51.02(8) ?
O8 I6 Ba5 3_546 2_565 122.91(8) ?
O8 I6 Ba5 3_546 2 51.02(8) ?
O8 I6 Ba5 5_566 2 122.91(8) ?
O8 I6 O8 3_546 5_566 91.20(16) ?
O8 I6 O11 5_566 2_565 88.51(11) ?
O8 I6 O11 3_546 2_565 179.34(12) ?
O8 I6 O11 3_546 8_656 88.51(11) ?
O8 I6 O11 5_566 8_656 179.34(12) ?
O8 I6 O12 3_546 . 89.69(12) ?
O8 I6 O12 5_566 . 89.69(12) ?
O8 I6 O14 3_546 6_557 92.76(11) ?
O8 I6 O14 5_566 6_557 92.76(11) ?
O11 I6 Ba1 2_565 5_556 123.62(8) ?
O11 I6 Ba1 8_656 5_556 52.00(8) ?
O11 I6 Ba1 8_656 5_566 123.62(8) ?
O11 I6 Ba1 2_565 1_556 57.47(8) ?
O11 I6 Ba1 2_565 5_566 52.00(8) ?
O11 I6 Ba1 8_656 1_556 57.47(8) ?
O11 I6 Ba3 8_656 . 58.35(8) ?
O11 I6 Ba3 2_565 . 58.35(8) ?
O11 I6 Ba5 2_565 2_565 56.48(8) ?
O11 I6 Ba5 8_656 2_565 128.75(8) ?
O11 I6 Ba5 8_656 2 56.48(8) ?
O11 I6 Ba5 2_565 2 128.75(8) ?
O11 I6 O11 2_565 8_656 91.77(16) ?
O11 I6 O12 2_565 . 89.72(12) ?
O11 I6 O12 8_656 . 89.72(12) ?
O11 I6 O14 2_565 6_557 87.84(11) ?
O11 I6 O14 8_656 6_557 87.84(11) ?
O12 I6 Ba1 . 1_556 129.02(12) ?
O12 I6 Ba1 . 5_566 125.337(9) ?
O12 I6 Ba1 . 5_556 125.337(9) ?
O12 I6 Ba3 . . 48.52(12) ?
O12 I6 Ba5 . 2_565 55.336(10) ?
O12 I6 Ba5 . 2 55.336(10) ?
O14 I6 Ba1 6_557 5_556 54.531(6) ?
O14 I6 Ba1 6_557 5_566 54.531(6) ?
O14 I6 Ba1 6_557 1_556 47.47(11) ?
O14 I6 Ba3 6_557 . 127.97(11) ?
O14 I6 Ba5 6_557 2 124.833(6) ?
O14 I6 Ba5 6_557 2_565 124.833(6) ?
O14 I6 O12 6_557 . 176.49(17) ?
Ba2 I7 Ba4 . 2_554 93.860(7) ?
Ba2 I7 Ba4 . 2_564 93.860(7) ?
Ba2 I7 Ba5 . . 125.013(10) ?
Ba3 I7 Ba2 2_554 . 80.642(7) ?
Ba3 I7 Ba2 2_564 . 80.642(7) ?
Ba3 I7 Ba3 2_564 2_554 114.195(11) ?
Ba3 I7 Ba4 2_554 2_564 173.462(11) ?
Ba3 I7 Ba4 2_564 2_554 173.462(11) ?
Ba3 I7 Ba4 2_564 2_564 67.997(6) ?
Ba3 I7 Ba4 2_554 2_554 67.997(6) ?
Ba3 I7 Ba5 2_554 . 70.658(7) ?
Ba3 I7 Ba5 2_564 . 70.658(7) ?
Ba4 I7 Ba4 2_554 2_564 109.129(11) ?
Ba4 I7 Ba5 2_564 . 115.660(7) ?
Ba4 I7 Ba5 2_554 . 115.660(7) ?
O9 I7 Ba2 7_565 . 47.57(8) ?
O9 I7 Ba2 . . 47.57(8) ?
O9 I7 Ba3 7_565 2_564 52.75(8) ?
O9 I7 Ba3 . 2_554 52.75(8) ?
O9 I7 Ba3 7_565 2_554 126.11(8) ?
O9 I7 Ba3 . 2_564 126.11(8) ?
O9 I7 Ba4 7_565 2_564 49.66(8) ?
O9 I7 Ba4 7_565 2_554 120.80(9) ?
O9 I7 Ba4 . 2_564 120.80(9) ?
O9 I7 Ba4 . 2_554 49.66(8) ?
O9 I7 Ba5 . . 123.22(9) ?
O9 I7 Ba5 7_565 . 123.22(9) ?
O9 I7 O9 7_565 . 90.71(16) ?
O9 I7 O13 7_565 . 90.74(13) ?
O9 I7 O13 . . 90.74(13) ?
O10 I7 Ba2 . . 132.56(9) ?
O10 I7 Ba2 7_565 . 132.56(9) ?
O10 I7 Ba3 . 2_554 54.32(9) ?
O10 I7 Ba3 7_565 2_564 54.32(9) ?
O10 I7 Ba3 . 2_564 128.00(9) ?
O10 I7 Ba3 7_565 2_554 128.00(9) ?
O10 I7 Ba4 . 2_564 129.82(9) ?
O10 I7 Ba4 7_565 2_554 129.82(9) ?
O10 I7 Ba4 7_565 2_564 58.46(9) ?
O10 I7 Ba4 . 2_554 58.46(9) ?
O10 I7 Ba5 7_565 . 57.57(9) ?
O10 I7 Ba5 . . 57.57(9) ?
O10 I7 O9 . . 89.07(12) ?
O10 I7 O9 7_565 . 179.10(13) ?
O10 I7 O9 7_565 7_565 89.08(12) ?
O10 I7 O9 . 7_565 179.10(13) ?
O10 I7 O10 . 7_565 91.12(17) ?
O10 I7 O13 . . 90.13(13) ?
O10 I7 O13 7_565 . 90.13(13) ?
O13 I7 Ba2 . . 74.83(13) ?
O13 I7 Ba3 . 2_564 57.126(7) ?
O13 I7 Ba3 . 2_554 57.126(7) ?
O13 I7 Ba4 . 2_564 124.989(15) ?
O13 I7 Ba4 . 2_554 124.989(15) ?
O13 I7 Ba5 . . 50.18(13) ?
O15 I7 Ba2 6_556 . 102.78(12) ?
O15 I7 Ba3 6_556 2_554 122.781(9) ?
O15 I7 Ba3 6_556 2_564 122.781(9) ?
O15 I7 Ba4 6_556 2_564 54.796(11) ?
O15 I7 Ba4 6_556 2_554 54.796(11) ?
O15 I7 Ba5 6_556 . 132.21(12) ?
O15 I7 O9 6_556 . 87.58(12) ?
O15 I7 O9 6_556 7_565 87.58(12) ?
O15 I7 O10 6_556 7_565 91.54(13) ?
O15 I7 O10 6_556 . 91.54(13) ?
O15 I7 O13 6_556 . 177.61(18) ?
Ba1 O8 Ba5 . 2_565 162.43(9) ?
Ba2 O8 Ba1 . . 78.42(7) ?
Ba2 O8 Ba5 . 6_556 100.70(8) ?
Ba2 O8 Ba5 . 2_565 85.11(7) ?
Ba5 O8 Ba1 6_556 . 90.31(7) ?
Ba5 O8 Ba5 6_556 2_565 98.80(8) ?
I6 O8 Ba1 5_566 . 91.73(10) ?
I6 O8 Ba2 5_566 . 159.07(13) ?
I6 O8 Ba5 5_566 6_556 97.75(10) ?
I6 O8 Ba5 5_566 2_565 101.80(10) ?
Ba2 O9 Ba1 . . 74.80(6) ?
Ba2 O9 Ba3 . 2_554 113.03(10) ?
Ba2 O9 Ba4 . 2_554 146.46(11) ?
Ba3 O9 Ba1 2_554 . 168.60(10) ?
Ba4 O9 Ba1 2_554 . 78.85(7) ?
Ba4 O9 Ba3 2_554 2_554 90.73(7) ?
I7 O9 Ba1 . . 91.20(10) ?
I7 O9 Ba2 . . 101.28(10) ?
I7 O9 Ba3 . 2_554 95.15(10) ?
I7 O9 Ba4 . 2_554 99.64(10) ?
Ba2 O10 Ba3 2_554 2_554 93.24(8) ?
Ba2 O10 Ba4 2_554 2_554 92.53(8) ?
Ba2 O10 Ba5 2_554 . 85.52(8) ?
Ba3 O10 Ba4 2_554 2_554 84.22(7) ?
Ba3 O10 Ba5 2_554 . 88.32(8) ?
Ba4 O10 Ba5 2_554 . 172.17(10) ?
I7 O10 Ba2 . 2_554 172.83(15) ?
I7 O10 Ba3 . 2_554 93.56(10) ?
I7 O10 Ba4 . 2_554 90.41(10) ?
I7 O10 Ba5 . . 92.41(11) ?
Ba1 O11 Ba1 6_656 2_565 83.74(7) ?
Ba1 O11 Ba3 2_565 2_564 99.37(7) ?
Ba1 O11 Ba3 6_656 2_564 171.81(9) ?
Ba1 O11 Ba4 6_656 . 91.24(7) ?
Ba1 O11 Ba5 6_656 . 90.09(7) ?
Ba4 O11 Ba1 . 2_565 79.99(7) ?
Ba4 O11 Ba3 . 2_564 81.91(6) ?
Ba4 O11 Ba5 . . 97.58(7) ?
Ba5 O11 Ba1 . 2_565 173.30(10) ?
Ba5 O11 Ba3 . 2_564 86.40(7) ?
I6 O11 Ba1 2_564 6_656 96.78(10) ?
I6 O11 Ba1 2_564 2_565 91.52(9) ?
I6 O11 Ba3 2_564 2_564 90.73(9) ?
I6 O11 Ba4 2_564 . 167.64(13) ?
I6 O11 Ba5 2_564 . 91.82(10) ?
Ba2 O12 Ba3 . . 90.58(11) ?
Ba2 O12 Ba5 . 2 86.42(7) ?
Ba2 O12 Ba5 . 2_565 86.42(7) ?
Ba3 O12 Ba5 . 2 93.34(8) ?
Ba3 O12 Ba5 . 2_565 93.34(8) ?
Ba5 O12 Ba5 2 2_565 170.24(15) ?
I6 O12 Ba2 . . 168.4(2) ?
I6 O12 Ba3 . . 101.07(15) ?
I6 O12 Ba5 . 2 92.84(7) ?
I6 O12 Ba5 . 2_565 92.84(7) ?
Ba3 O13 Ba3 2_554 2_564 176.94(17) ?
Ba4 O13 Ba3 . 2_564 88.97(8) ?
Ba4 O13 Ba3 . 2_554 88.97(8) ?
Ba4 O13 Ba5 . . 104.54(13) ?
Ba5 O13 Ba3 . 2_564 91.35(9) ?
Ba5 O13 Ba3 . 2_554 91.35(9) ?
I7 O13 Ba3 . 2_564 90.47(7) ?
I7 O13 Ba3 . 2_554 90.47(7) ?
I7 O13 Ba4 . . 155.4(2) ?
I7 O13 Ba5 . . 100.10(16) ?
Ba1 O14 Ba1 6_656 2_565 88.26(7) ?
Ba1 O14 Ba1 6_656 2 88.26(7) ?
Ba1 O14 Ba1 2 2_565 171.78(14) ?
Ba4 O14 Ba1 . 2_565 86.60(7) ?
Ba4 O14 Ba1 . 6_656 99.15(12) ?
Ba4 O14 Ba1 . 2 86.60(7) ?
I6 O14 Ba1 6_657 2 94.00(7) ?
I6 O14 Ba1 6_657 2_565 94.00(7) ?
I6 O14 Ba1 6_657 6_656 102.20(15) ?
I6 O14 Ba4 6_657 . 158.65(19) ?
Ba1 O15 Ba4 6_656 5_656 84.56(8) ?
Ba1 O15 Ba4 6_656 5_666 84.56(8) ?
Ba3 O15 Ba1 6_657 6_656 127.86(15) ?
Ba3 O15 Ba4 6_657 5_666 91.20(8) ?
Ba3 O15 Ba4 6_657 5_656 91.20(8) ?
Ba4 O15 Ba4 5_656 5_666 167.84(15) ?
I7 O15 Ba1 6_656 6_656 108.24(17) ?
I7 O15 Ba3 6_656 6_657 123.91(19) ?
I7 O15 Ba4 6_656 5_666 94.27(7) ?
I7 O15 Ba4 6_656 5_656 94.27(7) ?

loop_
_geom_bond_atom_site_label_1
_geom_bond_atom_site_label_2
_geom_bond_site_symmetry_2
_geom_bond_distance
_geom_bond_publ_flag
Ba1 O8 7_565 3.040(3) ?
Ba1 O8 . 3.040(3) ?
Ba1 O9 . 3.232(3) ?
Ba1 O9 7_565 3.232(3) ?
Ba1 O11 2_564 3.095(3) ?
Ba1 O11 8_655 3.095(3) ?
Ba1 O11 6_556 2.875(3) ?
Ba1 O11 4_455 2.875(3) ?
Ba1 O14 2_564 2.9578(3) ?
Ba1 O14 2_554 2.9578(3) ?
Ba1 O14 6_556 2.766(4) ?
Ba1 O15 6_556 2.743(4) ?
Ba2 Ba3 . 3.9498(4) ?
Ba2 Ba5 2_565 3.9123(3) ?
Ba2 Ba5 2 3.9123(3) ?
Ba2 I7 . 3.5543(4) ?
Ba2 O8 . 2.659(2) ?
Ba2 O8 7_565 2.659(2) ?
Ba2 O9 7_565 2.675(3) ?
Ba2 O9 . 2.675(3) ?
Ba2 O10 2 2.568(3) ?
Ba2 O10 8_666 2.568(3) ?
Ba2 O12 . 2.749(4) ?
Ba3 I7 2 3.5138(2) ?
Ba3 I7 2_565 3.5138(2) ?
Ba3 O9 8_666 2.808(3) ?
Ba3 O9 2 2.808(3) ?
Ba3 O10 8_666 2.860(3) ?
Ba3 O10 2 2.860(3) ?
Ba3 O11 2_565 3.132(3) ?
Ba3 O11 8_656 3.132(3) ?
Ba3 O12 . 2.809(4) ?
Ba3 O13 2_565 2.95120(14) ?
Ba3 O13 2 2.95120(13) ?
Ba3 O15 6_557 2.542(4) ?
Ba4 I7 2_565 3.6209(2) ?
Ba4 I7 2 3.6209(2) ?
Ba4 O9 8_666 2.799(3) ?
Ba4 O9 2 2.799(3) ?
Ba4 O10 8_666 3.086(3) ?
Ba4 O10 2 3.086(3) ?
Ba4 O11 7_565 2.883(2) ?
Ba4 O11 . 2.883(2) ?
Ba4 O13 . 2.675(4) ?
Ba4 O14 . 2.638(4) ?
Ba4 O15 5_666 2.9668(4) ?
Ba4 O15 5_656 2.9668(4) ?
Ba5 I6 2_564 3.5954(2) ?
Ba5 O8 2_564 3.105(3) ?
Ba5 O8 6_656 2.821(3) ?
Ba5 O8 4 2.821(3) ?
Ba5 O8 8_655 3.105(3) ?
Ba5 O10 7_565 3.159(3) ?
Ba5 O10 . 3.159(3) ?
Ba5 O11 . 2.999(3) ?
Ba5 O11 7_565 2.999(3) ?
Ba5 O12 2_554 2.9609(3) ?
Ba5 O12 2_564 2.9609(3) ?
Ba5 O13 . 2.917(4) ?
I6 O8 5_566 1.881(2) ?
I6 O8 3_546 1.881(2) ?
I6 O11 2_565 1.891(2) ?
I6 O11 8_656 1.891(2) ?
I6 O12 . 1.898(3) ?
I6 O14 6_557 1.896(4) ?
I7 O9 7_565 1.875(2) ?
I7 O9 . 1.875(2) ?
I7 O10 7_565 1.872(3) ?
I7 O10 . 1.872(3) ?
I7 O13 . 1.883(4) ?
I7 O15 6_556 1.866(4) ?

loop_
_geom_torsion_atom_site_label_1
_geom_torsion_atom_site_label_2
_geom_torsion_atom_site_label_3
_geom_torsion_atom_site_label_4
_geom_torsion_site_symmetry_1
_geom_torsion_site_symmetry_2
_geom_torsion_site_symmetry_3
_geom_torsion_site_symmetry_4
_geom_torsion
_geom_torsion_publ_flag
Ba1 I6 O12 Ba2 5_556 . . . 93.41(9) ?
Ba1 I6 O12 Ba2 1_556 . . . 180.0000(10) ?
Ba1 I6 O12 Ba2 5_566 . . . -93.41(9) ?
Ba1 I6 O12 Ba3 5_566 . . . 86.59(9) ?
Ba1 I6 O12 Ba3 5_556 . . . -86.59(9) ?
Ba1 I6 O12 Ba3 1_556 . . . 0.000000 ?
Ba1 I6 O12 Ba5 1_556 . . 2_565 -93.97(8) ?
Ba1 I6 O12 Ba5 5_556 . . 2_565 179.445(14) ?
Ba1 I6 O12 Ba5 5_566 . . 2_565 -7.38(17) ?
Ba1 I6 O12 Ba5 5_566 . . 2 -179.445(14) ?
Ba1 I6 O12 Ba5 1_556 . . 2 93.97(8) ?
Ba1 I6 O12 Ba5 5_556 . . 2 7.38(17) ?
Ba2 I7 O9 Ba1 . . . . 74.74(8) ?
Ba2 I7 O9 Ba3 . . . 2_554 -114.74(12) ?
Ba2 I7 O9 Ba4 . . . 2_554 153.64(15) ?
Ba2 I7 O10 Ba3 . . . 2_554 -21.39(15) ?
Ba2 I7 O10 Ba4 . . . 2_554 62.85(12) ?
Ba2 I7 O10 Ba5 . . . . -109.85(8) ?
Ba2 I7 O13 Ba3 . . . 2_564 -88.55(9) ?
Ba2 I7 O13 Ba3 . . . 2_554 88.55(9) ?
Ba2 I7 O13 Ba4 . . . . 0.0 ?
Ba2 I7 O13 Ba5 . . . . 180.000000 ?
Ba3 I6 O12 Ba2 . . . . 180.000(2) ?
Ba3 I6 O12 Ba5 . . . 2_565 -93.97(8) ?
Ba3 I6 O12 Ba5 . . . 2 93.97(8) ?
Ba3 I7 O9 Ba1 2_554 . . . -170.52(11) ?
Ba3 I7 O9 Ba1 2_564 . . . 94.75(8) ?
Ba3 I7 O9 Ba2 2_564 . . . 20.00(14) ?
Ba3 I7 O9 Ba2 2_554 . . . 114.74(12) ?
Ba3 I7 O9 Ba3 2_564 . . 2_554 -94.73(8) ?
Ba3 I7 O9 Ba4 2_564 . . 2_554 173.643(17) ?
Ba3 I7 O9 Ba4 2_554 . . 2_554 -91.62(9) ?
Ba3 I7 O10 Ba3 2_564 . . 2_554 94.55(9) ?
Ba3 I7 O10 Ba4 2_564 . . 2_554 178.780(19) ?
Ba3 I7 O10 Ba4 2_554 . . 2_554 84.23(8) ?
Ba3 I7 O10 Ba5 2_564 . . . 6.08(12) ?
Ba3 I7 O10 Ba5 2_554 . . . -88.46(9) ?
Ba3 I7 O13 Ba3 2_554 . . 2_564 -177.09(17) ?
Ba3 I7 O13 Ba3 2_564 . . 2_554 177.09(17) ?
Ba3 I7 O13 Ba4 2_564 . . . 88.55(9) ?
Ba3 I7 O13 Ba4 2_554 . . . -88.55(9) ?
Ba3 I7 O13 Ba5 2_554 . . . 91.45(9) ?
Ba3 I7 O13 Ba5 2_564 . . . -91.45(9) ?
Ba4 I7 O9 Ba1 2_564 . . . 10.77(10) ?
Ba4 I7 O9 Ba1 2_554 . . . -78.90(8) ?
Ba4 I7 O9 Ba2 2_554 . . . -153.64(15) ?
Ba4 I7 O9 Ba2 2_564 . . . -63.97(11) ?
Ba4 I7 O9 Ba3 2_564 . . 2_554 -178.708(17) ?
Ba4 I7 O9 Ba3 2_554 . . 2_554 91.62(9) ?
Ba4 I7 O9 Ba4 2_564 . . 2_554 89.67(8) ?
Ba4 I7 O10 Ba3 2_564 . . 2_554 -173.595(18) ?
Ba4 I7 O10 Ba3 2_554 . . 2_554 -84.23(8) ?
Ba4 I7 O10 Ba4 2_564 . . 2_554 -89.36(9) ?
Ba4 I7 O10 Ba5 2_554 . . . -172.70(11) ?
Ba4 I7 O10 Ba5 2_564 . . . 97.94(9) ?
Ba4 I7 O13 Ba3 2_554 . . 2_554 4.55(18) ?
Ba4 I7 O13 Ba3 2_554 . . 2_564 -172.541(16) ?
Ba4 I7 O13 Ba3 2_564 . . 2_564 -4.55(18) ?
Ba4 I7 O13 Ba3 2_564 . . 2_554 172.541(16) ?
Ba4 I7 O13 Ba4 2_554 . . . -83.99(9) ?
Ba4 I7 O13 Ba4 2_564 . . . 83.99(9) ?
Ba4 I7 O13 Ba5 2_564 . . . -96.01(9) ?
Ba4 I7 O13 Ba5 2_554 . . . 96.01(9) ?
Ba5 I6 O12 Ba2 2_565 . . . -86.03(8) ?
Ba5 I6 O12 Ba2 2 . . . 86.03(8) ?
Ba5 I6 O12 Ba3 2 . . . -93.97(8) ?
Ba5 I6 O12 Ba3 2_565 . . . 93.97(8) ?
Ba5 I6 O12 Ba5 2 . . 2_565 172.07(17) ?
Ba5 I6 O12 Ba5 2_565 . . 2 -172.07(17) ?
Ba5 I7 O9 Ba1 . . . . -175.958(13) ?
Ba5 I7 O9 Ba2 . . . . 109.30(8) ?
Ba5 I7 O9 Ba3 . . . 2_554 -5.44(11) ?
Ba5 I7 O9 Ba4 . . . 2_554 -97.06(9) ?
Ba5 I7 O10 Ba3 . . . 2_554 88.46(9) ?
Ba5 I7 O10 Ba4 . . . 2_554 172.70(11) ?
Ba5 I7 O13 Ba3 . . . 2_564 91.45(9) ?
Ba5 I7 O13 Ba3 . . . 2_554 -91.45(9) ?
Ba5 I7 O13 Ba4 . . . . 180.000000 ?
O8 I6 O12 Ba2 5_566 . . . -45.60(8) ?
O8 I6 O12 Ba2 3_546 . . . 45.60(8) ?
O8 I6 O12 Ba3 5_566 . . . 134.40(8) ?
O8 I6 O12 Ba3 3_546 . . . -134.40(8) ?
O8 I6 O12 Ba5 5_566 . . 2 -131.63(12) ?
O8 I6 O12 Ba5 3_546 . . 2 -40.43(12) ?
O8 I6 O12 Ba5 5_566 . . 2_565 40.43(12) ?
O8 I6 O12 Ba5 3_546 . . 2_565 131.63(12) ?
O9 I7 O9 Ba1 7_565 . . . 52.50(12) ?
O9 I7 O9 Ba2 7_565 . . . -22.24(16) ?
O9 I7 O9 Ba3 7_565 . . 2_554 -136.98(6) ?
O9 I7 O9 Ba4 7_565 . . 2_554 131.40(6) ?
O9 I7 O10 Ba3 . . . 2_554 -42.80(11) ?
O9 I7 O10 Ba4 . . . 2_554 41.44(10) ?
O9 I7 O10 Ba5 . . . . -131.26(10) ?
O9 I7 O13 Ba3 7_565 . . 2_554 133.91(12) ?
O9 I7 O13 Ba3 . . . 2_564 -133.91(12) ?
O9 I7 O13 Ba3 . . . 2_554 43.19(12) ?
O9 I7 O13 Ba3 7_565 . . 2_564 -43.19(12) ?
O9 I7 O13 Ba4 . . . . -45.36(8) ?
O9 I7 O13 Ba4 7_565 . . . 45.36(8) ?
O9 I7 O13 Ba5 7_565 . . . -134.64(8) ?
O9 I7 O13 Ba5 . . . . 134.64(8) ?
O10 I7 O9 Ba1 . . . . -126.63(10) ?
O10 I7 O9 Ba2 . . . . 158.63(12) ?
O10 I7 O9 Ba3 . . . 2_554 43.89(11) ?
O10 I7 O9 Ba4 . . . 2_554 -47.73(12) ?
O10 I7 O10 Ba3 7_565 . . 2_554 138.08(6) ?
O10 I7 O10 Ba4 7_565 . . 2_554 -137.69(7) ?
O10 I7 O10 Ba5 7_565 . . . 49.61(14) ?
O10 I7 O13 Ba3 . . . 2_554 -45.89(12) ?
O10 I7 O13 Ba3 . . . 2_564 137.02(12) ?
O10 I7 O13 Ba3 7_565 . . 2_564 45.89(12) ?
O10 I7 O13 Ba3 7_565 . . 2_554 -137.02(12) ?
O10 I7 O13 Ba4 7_565 . . . 134.44(9) ?
O10 I7 O13 Ba4 . . . . -134.44(9) ?
O10 I7 O13 Ba5 . . . . 45.56(9) ?
O10 I7 O13 Ba5 7_565 . . . -45.56(9) ?
O11 I6 O12 Ba2 2_565 . . . -134.11(8) ?
O11 I6 O12 Ba2 8_656 . . . 134.11(8) ?
O11 I6 O12 Ba3 2_565 . . . 45.89(8) ?
O11 I6 O12 Ba3 8_656 . . . -45.89(8) ?
O11 I6 O12 Ba5 2_565 . . 2 139.85(11) ?
O11 I6 O12 Ba5 2_565 . . 2_565 -48.08(11) ?
O11 I6 O12 Ba5 8_656 . . 2 48.08(11) ?
O11 I6 O12 Ba5 8_656 . . 2_565 -139.85(11) ?
O13 I7 O9 Ba1 . . . . 143.25(11) ?
O13 I7 O9 Ba2 . . . . 68.51(12) ?
O13 I7 O9 Ba3 . . . 2_554 -46.23(11) ?
O13 I7 O9 Ba4 . . . 2_554 -137.85(12) ?
O13 I7 O10 Ba3 . . . 2_554 47.94(12) ?
O13 I7 O10 Ba4 . . . 2_554 132.17(11) ?
O13 I7 O10 Ba5 . . . . -40.52(11) ?
O15 I7 O9 Ba1 6_556 . . . -35.05(10) ?
O15 I7 O9 Ba2 6_556 . . . -109.79(12) ?
O15 I7 O9 Ba3 6_556 . . 2_554 135.47(11) ?
O15 I7 O9 Ba4 6_556 . . 2_554 43.85(11) ?
O15 I7 O10 Ba3 6_556 . . 2_554 -130.35(11) ?
O15 I7 O10 Ba4 6_556 . . 2_554 -46.12(10) ?
O15 I7 O10 Ba5 6_556 . . . 141.19(10) ?

_cod_database_fobs_code 2243830
